data_4069715
loop_
_publ_author_name
'Salomon, Rebecca J.'
'Lis, Jr., Edward C.'
'Kasbekar, Monica U.'
'Bassett, Kimberley C.'
'Myers, William H.'
'Trindle, Carl O.'
'Sabat, Michal'
'Harman, W. Dean'

_publ_section_title
;
 Stereoelectronic Effects in Dihapto-Coordinated Complexes of
 TpW(NO)(PMe3) and Their Manifestation in Diels-Alder Cycloaddition
 of Arenes
;
_journal_issue 16
_journal_name_full Organometallics
_journal_page_first 4724
_journal_page_last 4734
_journal_paper_doi 10.1021/om900381c
_journal_volume 28
_journal_year 2009
_chemical_formula_sum 'C24.5 H32.5 B Cl1.5 N8 O4 P W'
_chemical_formula_weight 781.89
_chemical_name_systematic ?
_space_group_IT_number 2
_symmetry_cell_setting triclinic
_symmetry_space_group_name_Hall '-P 1'
_symmetry_space_group_name_H-M 'P -1'
_atom_sites_solution_hydrogens geom
_atom_sites_solution_primary direct
_atom_sites_solution_secondary difmap
_audit_creation_method SHELXL-97
_cell_angle_alpha 109.535(2)
_cell_angle_beta 99.029(1)
_cell_angle_gamma 92.124(2)
_cell_formula_units_Z 4
_cell_length_a 13.096(1)
_cell_length_b 14.734(1)
_cell_length_c 16.835(1)
_cell_measurement_reflns_used 6923
_cell_measurement_temperature 293(2)
_cell_measurement_theta_max 24.990
_cell_measurement_theta_min 2.274
_cell_volume 3009.5(4)
_computing_cell_refinement 'Bruker SMART'
_computing_data_collection 'Bruker SMART'
_computing_data_reduction 'Bruker SAINT'
_computing_molecular_graphics 'Bruker SHELXTL'
_computing_publication_material 'Bruker SHELXTL'
_computing_structure_refinement 'SHELXL-97 (Sheldrick, 1997)'
_computing_structure_solution 'SHELXS-97 (Sheldrick, 1990)'
_diffrn_ambient_temperature 293(2)
_diffrn_measured_fraction_theta_full 0.948
_diffrn_measured_fraction_theta_max 0.948
_diffrn_measurement_device_type 'Bruker SMART APEX CCD diffractometer'
_diffrn_measurement_method 'phi and omega scans'
_diffrn_radiation_monochromator graphite
_diffrn_radiation_source 'fine-focus sealed tube'
_diffrn_radiation_type MoK\a
_diffrn_radiation_wavelength 0.71073
_diffrn_reflns_av_R_equivalents 0.0452
_diffrn_reflns_av_sigmaI/netI 0.0825
_diffrn_reflns_limit_h_max 19
_diffrn_reflns_limit_h_min -19
_diffrn_reflns_limit_k_max 19
_diffrn_reflns_limit_k_min -19
_diffrn_reflns_limit_l_max 24
_diffrn_reflns_limit_l_min -24
_diffrn_reflns_number 36336
_diffrn_reflns_theta_full 31.12
_diffrn_reflns_theta_max 31.12
_diffrn_reflns_theta_min 2.79
_exptl_absorpt_coefficient_mu 4.070
_exptl_absorpt_correction_T_max 0.6670
_exptl_absorpt_correction_T_min 0.5891
_exptl_absorpt_correction_type empirical
_exptl_absorpt_process_details 'Bruker SADABS'
_exptl_crystal_colour orange
_exptl_crystal_density_diffrn 1.726
_exptl_crystal_density_meas ?
_exptl_crystal_density_method 'not measured'
_exptl_crystal_description needle
_exptl_crystal_F_000 1548
_exptl_crystal_size_max 0.23
_exptl_crystal_size_mid 0.11
_exptl_crystal_size_min 0.10
_refine_diff_density_max 2.727
_refine_diff_density_min -1.015
_refine_diff_density_rms 0.194
_refine_ls_extinction_coef none
_refine_ls_extinction_method none
_refine_ls_goodness_of_fit_ref 1.021
_refine_ls_hydrogen_treatment mixed
_refine_ls_matrix_type full
_refine_ls_number_parameters 781
_refine_ls_number_reflns 18384
_refine_ls_number_restraints 0
_refine_ls_restrained_S_all 1.021
_refine_ls_R_factor_all 0.1015
_refine_ls_R_factor_gt 0.0546
_refine_ls_shift/su_max 0.002
_refine_ls_shift/su_mean 0.000
_refine_ls_structure_factor_coef Fsqd
_refine_ls_weighting_details 'calc w=1/[\s^2^(Fo^2^)+(0.0649P)^2^+0.0000P] where P=(Fo^2^+2Fc^2^)/3'
_refine_ls_weighting_scheme calc
_refine_ls_wR_factor_gt 0.1190
_refine_ls_wR_factor_ref 0.1370
_reflns_number_gt 24059
_reflns_number_total 36336
_reflns_threshold_expression >2sigma(I)
_cod_data_source_file om900381c_si_001.cif
_cod_data_source_block C24H32BN8O4PW.CHCl3
_cod_depositor_comments
;
The following automatic conversions were performed:

'_exptl_crystal_density_meas' value 'not measured' was changed to '?'
- the value is perceived as not measured.

Automatic conversion script
Id: cif_fix_values 3008 2015-01-20 13:52:24Z robertas 
;
_cod_original_sg_symbol_H-M P-1
_cod_original_formula_sum 'C24.50 H32.50 B Cl1.50 N8 O4 P W'
_cod_database_code 4069715

loop_
_symmetry_equiv_pos_as_xyz
'x, y, z'
'-x, -y, -z'

loop_
_atom_site_label
_atom_site_type_symbol
_atom_site_fract_x
_atom_site_fract_y
_atom_site_fract_z
_atom_site_U_iso_or_equiv
_atom_site_adp_type
_atom_site_occupancy
_atom_site_symmetry_multiplicity
_atom_site_calc_flag
_atom_site_refinement_flags
W1 W 0.695718(13) 0.752895(12) 0.250007(11) 0.02010(5) Uani 1 1 d .
W2 W 0.490045(13) 0.250887(12) 0.287291(11) 0.02027(5) Uani 1 1 d .
Cl1 Cl 0.1917(2) 0.7866(4) 1.0501(3) 0.1519(17) Uani 1 1 d .
Cl2 Cl -0.0009(3) 0.8672(5) 1.0091(2) 0.201(3) Uani 1 1 d .
Cl3 Cl 0.0549(4) 0.6737(4) 0.8939(5) 0.264(4) Uani 1 1 d .
P1A P 0.71378(9) 0.62242(9) 0.11449(8) 0.0234(2) Uani 1 1 d .
P1B P 0.41019(10) 0.15112(9) 0.13588(8) 0.0256(2) Uani 1 1 d .
O1A O 0.2298(3) 0.7819(2) 0.3452(2) 0.0294(7) Uani 1 1 d .
O2A O 0.2358(3) 0.5134(3) 0.1127(2) 0.0365(9) Uani 1 1 d .
O3A O 0.4563(2) 0.8630(2) 0.3741(2) 0.0243(7) Uani 1 1 d .
O4A O 0.6078(3) 0.8789(2) 0.1534(2) 0.0314(8) Uani 1 1 d .
O1B O 0.9939(3) 0.2223(3) 0.3841(2) 0.0411(9) Uani 1 1 d .
O2B O 0.8589(3) 0.0340(3) 0.1092(2) 0.0314(8) Uani 1 1 d .
O3B O 0.7938(2) 0.3181(2) 0.4232(2) 0.0277(7) Uani 1 1 d .
O4B O 0.5656(3) 0.4056(2) 0.2263(2) 0.0310(8) Uani 1 1 d .
N1A N 0.2112(3) 0.6475(3) 0.2235(3) 0.0276(9) Uani 1 1 d .
N2A N 0.8523(3) 0.8118(3) 0.2446(2) 0.0250(8) Uani 1 1 d .
N3A N 0.9361(3) 0.8240(3) 0.3078(3) 0.0247(8) Uani 1 1 d .
N4A N 0.7873(3) 0.6690(3) 0.3237(2) 0.0220(8) Uani 1 1 d .
N5A N 0.8745(3) 0.7137(3) 0.3815(2) 0.0229(8) Uani 1 1 d .
N6A N 0.7401(3) 0.8756(3) 0.3733(2) 0.0214(7) Uani 1 1 d .
N7A N 0.8362(3) 0.8880(3) 0.4226(2) 0.0239(8) Uani 1 1 d .
N8A N 0.6393(3) 0.8249(3) 0.1936(2) 0.0214(7) Uani 1 1 d .
N1B N 0.9463(3) 0.1291(3) 0.2419(3) 0.0266(8) Uani 1 1 d .
N2B N 0.3431(3) 0.3233(3) 0.2892(2) 0.0237(8) Uani 1 1 d .
N3B N 0.2815(3) 0.3309(3) 0.3481(3) 0.0262(8) Uani 1 1 d .
N4B N 0.4003(3) 0.1508(3) 0.3332(2) 0.0238(8) Uani 1 1 d .
N5B N 0.3284(3) 0.1844(3) 0.3824(3) 0.0242(8) Uani 1 1 d .
N6B N 0.5052(3) 0.3401(3) 0.4253(2) 0.0240(8) Uani 1 1 d .
N7B N 0.4244(3) 0.3457(3) 0.4675(2) 0.0227(8) Uani 1 1 d .
N8B N 0.5418(3) 0.3398(3) 0.2516(2) 0.0247(8) Uani 1 1 d .
C1A C 0.5621(3) 0.6464(3) 0.2315(3) 0.0218(9) Uani 1 1 d .
C2A C 0.5639(3) 0.7302(3) 0.3078(3) 0.0219(9) Uani 1 1 d .
C3A C 0.4598(3) 0.7751(3) 0.3061(3) 0.0216(9) Uani 1 1 d .
C4A C 0.3798(3) 0.6917(3) 0.3048(3) 0.0215(9) Uani 1 1 d .
H4A H 0.3994 0.6750 0.3564 0.026 Uiso 1 1 calc R
C5A C 0.3807(3) 0.6022(3) 0.2250(3) 0.0250(9) Uani 1 1 d .
H5A H 0.4028 0.5478 0.2425 0.030 Uiso 1 1 calc R
C6A C 0.4573(3) 0.6261(3) 0.1709(3) 0.0220(9) Uani 1 1 d .
C7A C 0.4263(4) 0.7152(3) 0.1528(3) 0.0245(9) Uani 1 1 d .
C8A C 0.4280(3) 0.7916(3) 0.2232(3) 0.0251(9) Uani 1 1 d .
H8A H 0.4106 0.8514 0.2210 0.030 Uiso 1 1 calc R
C9A C 0.2683(3) 0.7161(3) 0.2976(3) 0.0226(9) Uani 1 1 d .
C10A C 0.2702(4) 0.5795(3) 0.1784(3) 0.0261(10) Uani 1 1 d .
C11A C 0.0991(4) 0.6453(4) 0.1957(4) 0.0367(12) Uani 1 1 d .
H11A H 0.0739 0.5847 0.1511 0.055 Uiso 1 1 calc R
H11B H 0.0853 0.6974 0.1745 0.055 Uiso 1 1 calc R
H11C H 0.0645 0.6525 0.2434 0.055 Uiso 1 1 calc R
C12A C 0.4785(4) 0.8598(4) 0.4583(3) 0.0291(10) Uani 1 1 d .
H12A H 0.4272 0.8160 0.4650 0.044 Uiso 1 1 calc R
H12B H 0.4773 0.9233 0.4991 0.044 Uiso 1 1 calc R
H12C H 0.5460 0.8379 0.4677 0.044 Uiso 1 1 calc R
C13A C 1.0172(4) 0.8683(4) 0.2911(4) 0.0324(11) Uani 1 1 d .
H13A H 1.0834 0.8838 0.3244 0.039 Uiso 1 1 calc R
C14A C 0.9867(4) 0.8869(4) 0.2168(4) 0.0380(13) Uani 1 1 d .
H14A H 1.0265 0.9179 0.1905 0.046 Uiso 1 1 calc R
C15A C 0.8824(4) 0.8492(3) 0.1893(3) 0.0306(10) Uani 1 1 d .
H15A H 0.8404 0.8501 0.1397 0.037 Uiso 1 1 calc R
C16A C 0.9134(4) 0.6534(3) 0.4207(3) 0.0276(10) Uani 1 1 d .
H16A H 0.9723 0.6675 0.4631 0.033 Uiso 1 1 calc R
C17A C 0.8511(4) 0.5671(3) 0.3873(3) 0.0264(10) Uani 1 1 d .
H17A H 0.8598 0.5120 0.4018 0.032 Uiso 1 1 calc R
C18A C 0.7737(4) 0.5799(3) 0.3279(3) 0.0262(9) Uani 1 1 d .
H18A H 0.7194 0.5335 0.2953 0.031 Uiso 1 1 calc R
C19A C 0.8494(4) 0.9758(3) 0.4838(3) 0.0237(9) Uani 1 1 d .
H19A H 0.9091 1.0015 0.5248 0.028 Uiso 1 1 calc R
C20A C 0.7612(4) 1.0214(3) 0.4765(3) 0.0247(9) Uani 1 1 d .
H20A H 0.7488 1.0828 0.5104 0.030 Uiso 1 1 calc R
C21A C 0.6935(4) 0.9551(3) 0.4062(3) 0.0243(9) Uani 1 1 d .
H21A H 0.6262 0.9651 0.3857 0.029 Uiso 1 1 calc R
C22A C 0.6727(5) 0.4960(4) 0.0939(4) 0.0397(13) Uani 1 1 d .
H22A H 0.6004 0.4893 0.0970 0.060 Uiso 1 1 calc R
H22B H 0.7127 0.4747 0.1361 0.060 Uiso 1 1 calc R
H22C H 0.6835 0.4574 0.0379 0.060 Uiso 1 1 calc R
C23A C 0.8443(4) 0.6103(4) 0.0921(4) 0.0449(15) Uani 1 1 d .
H23A H 0.8427 0.5593 0.0384 0.067 Uiso 1 1 calc R
H23B H 0.8871 0.5953 0.1370 0.067 Uiso 1 1 calc R
H23C H 0.8723 0.6700 0.0891 0.067 Uiso 1 1 calc R
C24A C 0.6433(4) 0.6444(4) 0.0221(3) 0.0353(12) Uani 1 1 d .
H24A H 0.6644 0.7084 0.0243 0.053 Uiso 1 1 calc R
H24B H 0.5701 0.6385 0.0223 0.053 Uiso 1 1 calc R
H24C H 0.6580 0.5978 -0.0293 0.053 Uiso 1 1 calc R
C1B C 0.5972(4) 0.1370(3) 0.2493(3) 0.0225(9) Uani 1 1 d .
C2B C 0.6372(3) 0.2030(3) 0.3363(3) 0.0205(8) Uani 1 1 d .
C3B C 0.7497(3) 0.2449(3) 0.3441(3) 0.0232(9) Uani 1 1 d .
C4B C 0.8130(4) 0.1525(3) 0.3238(3) 0.0259(9) Uani 1 1 d .
H4B H 0.8057 0.1194 0.3646 0.031 Uiso 1 1 calc R
C5B C 0.7697(3) 0.0835(3) 0.2319(3) 0.0234(9) Uani 1 1 d .
H5B H 0.7469 0.0195 0.2323 0.028 Uiso 1 1 calc R
C6B C 0.6780(3) 0.1270(3) 0.1908(3) 0.0246(9) Uani 1 1 d .
H6B H 0.6497 0.0855 0.1318 0.030 Uiso 1 1 calc R
C7B C 0.7198(4) 0.2257(3) 0.1954(3) 0.0264(10) Uani 1 1 d .
H7B H 0.7199 0.2431 0.1472 0.032 Uiso 1 1 calc R
C8B C 0.7566(3) 0.2852(3) 0.2741(3) 0.0252(9) Uani 1 1 d .
H8B H 0.7848 0.3481 0.2853 0.030 Uiso 1 1 calc R
C9B C 0.9269(4) 0.1742(4) 0.3244(3) 0.0286(10) Uani 1 1 d .
C10B C 0.8595(3) 0.0773(3) 0.1855(3) 0.0248(9) Uani 1 1 d .
C11B C 0.8005(4) 0.2905(4) 0.4980(3) 0.0300(10) Uani 1 1 d .
H11D H 0.7328 0.2668 0.5017 0.045 Uiso 1 1 calc R
H11E H 0.8265 0.3457 0.5483 0.045 Uiso 1 1 calc R
H11F H 0.8466 0.2407 0.4941 0.045 Uiso 1 1 calc R
C12B C 1.0482(4) 0.1380(4) 0.2191(4) 0.0338(11) Uani 1 1 d .
H12D H 1.0468 0.0960 0.1613 0.051 Uiso 1 1 calc R
H12E H 1.0994 0.1202 0.2572 0.051 Uiso 1 1 calc R
H12F H 1.0653 0.2037 0.2238 0.051 Uiso 1 1 calc R
C13B C 0.2020(4) 0.3826(3) 0.3354(3) 0.0307(11) Uani 1 1 d .
H13B H 0.1498 0.3973 0.3681 0.037 Uiso 1 1 calc R
C14B C 0.2106(4) 0.4102(4) 0.2659(4) 0.0323(11) Uani 1 1 d .
H14B H 0.1665 0.4461 0.2423 0.039 Uiso 1 1 calc R
C15B C 0.3002(4) 0.3720(3) 0.2390(3) 0.0285(10) Uani 1 1 d .
H15B H 0.3268 0.3791 0.1931 0.034 Uiso 1 1 calc R
C16B C 0.2756(4) 0.1106(3) 0.3941(3) 0.0259(9) Uani 1 1 d .
H16B H 0.2224 0.1163 0.4256 0.031 Uiso 1 1 calc R
C17B C 0.3139(4) 0.0259(3) 0.3513(3) 0.0269(10) Uani 1 1 d .
H17B H 0.2924 -0.0365 0.3475 0.032 Uiso 1 1 calc R
C18B C 0.3918(4) 0.0545(3) 0.3151(3) 0.0256(9) Uani 1 1 d .
H18B H 0.4330 0.0124 0.2825 0.031 Uiso 1 1 calc R
C19B C 0.4561(4) 0.4065(3) 0.5501(3) 0.0280(10) Uani 1 1 d .
H19B H 0.4152 0.4227 0.5923 0.034 Uiso 1 1 calc R
C20B C 0.5576(4) 0.4395(3) 0.5602(3) 0.0285(10) Uani 1 1 d .
H20B H 0.5990 0.4817 0.6098 0.034 Uiso 1 1 calc R
C21B C 0.5863(4) 0.3964(3) 0.4804(3) 0.0249(9) Uani 1 1 d .
H21B H 0.6516 0.4056 0.4677 0.030 Uiso 1 1 calc R
C22B C 0.4072(4) 0.0200(4) 0.0997(3) 0.0350(12) Uani 1 1 d .
H22D H 0.3833 -0.0062 0.0389 0.053 Uiso 1 1 calc R
H22E H 0.3610 -0.0051 0.1281 0.053 Uiso 1 1 calc R
H22F H 0.4758 0.0020 0.1132 0.053 Uiso 1 1 calc R
C23B C 0.2736(4) 0.1597(4) 0.0970(3) 0.0349(12) Uani 1 1 d .
H23D H 0.2528 0.1144 0.0397 0.052 Uiso 1 1 calc R
H23E H 0.2648 0.2241 0.0970 0.052 Uiso 1 1 calc R
H23F H 0.2315 0.1451 0.1338 0.052 Uiso 1 1 calc R
C24B C 0.4746(4) 0.1832(4) 0.0593(3) 0.0334(11) Uani 1 1 d .
H24D H 0.5421 0.1598 0.0603 0.050 Uiso 1 1 calc R
H24E H 0.4818 0.2523 0.0745 0.050 Uiso 1 1 calc R
H24F H 0.4340 0.1544 0.0029 0.050 Uiso 1 1 calc R
C1S C 0.0992(7) 0.7864(13) 0.9663(8) 0.142(6) Uani 1 1 d .
H1S H 0.1346 0.8190 0.9347 0.171 Uiso 1 1 calc R
B1A B 0.9179(4) 0.8163(4) 0.3936(4) 0.0249(10) Uani 1 1 d .
B1B B 0.3171(4) 0.2931(4) 0.4218(4) 0.0260(11) Uani 1 1 d .
H1A H 0.587(4) 0.593(4) 0.243(4) 0.037(16) Uiso 1 1 d .
H2A H 0.581(4) 0.722(4) 0.358(4) 0.034(15) Uiso 1 1 d .
H1B H 0.568(4) 0.079(3) 0.244(3) 0.019(12) Uiso 1 1 d .
H2B H 0.626(3) 0.176(3) 0.382(3) 0.009(10) Uiso 1 1 d .
H6A H 0.460(4) 0.567(3) 0.120(3) 0.018(12) Uiso 1 1 d .
H7A H 0.404(4) 0.713(4) 0.087(4) 0.040(16) Uiso 1 1 d .
H1BA H 0.986(4) 0.832(3) 0.436(3) 0.022(13) Uiso 1 1 d .
H1BB H 0.257(4) 0.310(3) 0.468(3) 0.018(12) Uiso 1 1 d .

loop_
_atom_site_aniso_label
_atom_site_aniso_U_11
_atom_site_aniso_U_22
_atom_site_aniso_U_33
_atom_site_aniso_U_23
_atom_site_aniso_U_13
_atom_site_aniso_U_12
W1 0.01801(9) 0.02014(9) 0.01990(9) 0.00387(7) 0.00400(7) 0.00047(6)
W2 0.01933(9) 0.02019(9) 0.02018(9) 0.00502(7) 0.00514(7) -0.00026(7)
Cl1 0.0614(16) 0.293(5) 0.163(3) 0.160(4) 0.0151(18) 0.034(2)
Cl2 0.092(2) 0.472(8) 0.111(2) 0.166(4) 0.0582(19) 0.121(4)
Cl3 0.191(5) 0.239(6) 0.364(9) 0.199(6) -0.130(6) -0.095(4)
P1A 0.0191(5) 0.0250(6) 0.0217(5) 0.0024(4) 0.0036(4) 0.0019(4)
P1B 0.0242(6) 0.0265(6) 0.0218(6) 0.0031(5) 0.0036(5) 0.0021(5)
O1A 0.0277(18) 0.0252(17) 0.0286(17) -0.0002(14) 0.0064(14) 0.0050(13)
O2A 0.0235(18) 0.0338(19) 0.039(2) -0.0036(16) 0.0047(15) -0.0022(14)
O3A 0.0227(16) 0.0222(16) 0.0221(16) 0.0008(12) 0.0025(12) 0.0007(12)
O4A 0.0339(19) 0.0286(18) 0.0312(18) 0.0114(15) 0.0022(15) 0.0028(14)
O1B 0.0242(18) 0.056(2) 0.031(2) 0.0005(17) 0.0038(15) 0.0020(17)
O2B 0.0255(17) 0.0366(19) 0.0286(18) 0.0052(15) 0.0079(14) 0.0033(14)
O3B 0.0226(16) 0.0311(18) 0.0235(16) 0.0024(13) 0.0045(13) -0.0051(13)
O4B 0.0323(19) 0.0292(18) 0.037(2) 0.0182(15) 0.0088(15) 0.0010(14)
N1A 0.0170(18) 0.029(2) 0.029(2) 0.0017(17) 0.0020(15) 0.0006(15)
N2A 0.0234(19) 0.0217(19) 0.0249(19) 0.0017(15) 0.0054(15) -0.0025(15)
N3A 0.0173(18) 0.0227(19) 0.032(2) 0.0051(16) 0.0084(15) 0.0006(14)
N4A 0.0169(17) 0.0206(18) 0.0221(18) 0.0010(14) -0.0006(14) 0.0002(14)
N5A 0.0156(17) 0.0244(19) 0.0256(19) 0.0056(15) 0.0015(14) 0.0000(14)
N6A 0.0211(18) 0.0194(18) 0.0204(17) 0.0019(14) 0.0062(14) -0.0010(14)
N7A 0.0192(18) 0.026(2) 0.0221(18) 0.0026(15) 0.0031(14) -0.0023(14)
N8A 0.0231(18) 0.0167(17) 0.0250(19) 0.0063(14) 0.0080(15) 0.0018(14)
N1B 0.0180(18) 0.030(2) 0.031(2) 0.0086(17) 0.0063(16) 0.0018(15)
N2B 0.0246(19) 0.0216(19) 0.0227(18) 0.0057(15) 0.0037(15) -0.0010(15)
N3B 0.0236(19) 0.024(2) 0.030(2) 0.0068(16) 0.0077(16) -0.0005(15)
N4B 0.0192(18) 0.029(2) 0.0255(19) 0.0101(16) 0.0083(15) 0.0021(15)
N5B 0.0220(19) 0.0245(19) 0.027(2) 0.0072(16) 0.0095(15) 0.0011(15)
N6B 0.0204(18) 0.0247(19) 0.0226(18) 0.0021(15) 0.0053(14) 0.0019(14)
N7B 0.030(2) 0.0213(19) 0.0186(17) 0.0071(14) 0.0077(15) 0.0052(15)
N8B 0.0200(18) 0.030(2) 0.0233(19) 0.0089(16) 0.0024(15) -0.0029(15)
C1A 0.019(2) 0.023(2) 0.025(2) 0.0102(18) 0.0044(16) 0.0033(16)
C2A 0.019(2) 0.021(2) 0.022(2) 0.0048(17) 0.0018(16) -0.0012(16)
C3A 0.018(2) 0.020(2) 0.022(2) 0.0028(17) 0.0002(16) -0.0017(16)
C4A 0.019(2) 0.019(2) 0.024(2) 0.0043(17) 0.0044(16) -0.0001(16)
C5A 0.018(2) 0.025(2) 0.029(2) 0.0035(18) 0.0075(17) 0.0019(16)
C6A 0.017(2) 0.021(2) 0.024(2) 0.0027(17) 0.0024(16) 0.0006(16)
C7A 0.022(2) 0.026(2) 0.024(2) 0.0062(18) 0.0027(17) 0.0033(17)
C8A 0.021(2) 0.025(2) 0.030(2) 0.0104(19) 0.0026(18) 0.0043(17)
C9A 0.0152(19) 0.026(2) 0.030(2) 0.0112(18) 0.0090(17) 0.0048(16)
C10A 0.024(2) 0.023(2) 0.029(2) 0.0044(18) 0.0074(18) -0.0009(17)
C11A 0.017(2) 0.039(3) 0.042(3) -0.001(2) 0.002(2) 0.002(2)
C12A 0.030(2) 0.030(3) 0.022(2) 0.0021(19) 0.0052(18) 0.0002(19)
C13A 0.020(2) 0.030(3) 0.048(3) 0.011(2) 0.015(2) 0.0026(19)
C14A 0.030(3) 0.036(3) 0.055(4) 0.018(3) 0.023(2) 0.006(2)
C15A 0.034(3) 0.028(2) 0.034(3) 0.011(2) 0.016(2) 0.008(2)
C16A 0.022(2) 0.032(3) 0.027(2) 0.0085(19) 0.0009(18) 0.0013(18)
C17A 0.027(2) 0.021(2) 0.029(2) 0.0066(18) 0.0041(18) 0.0059(17)
C18A 0.023(2) 0.029(2) 0.023(2) 0.0054(18) 0.0039(17) -0.0027(18)
C19A 0.023(2) 0.023(2) 0.021(2) 0.0025(17) 0.0078(17) -0.0037(17)
C20A 0.028(2) 0.021(2) 0.021(2) 0.0031(17) 0.0055(17) -0.0047(17)
C21A 0.021(2) 0.025(2) 0.025(2) 0.0045(18) 0.0068(17) 0.0000(17)
C22A 0.060(4) 0.025(3) 0.034(3) 0.007(2) 0.017(3) 0.005(2)
C23A 0.024(3) 0.046(3) 0.042(3) -0.016(3) 0.010(2) 0.000(2)
C24A 0.041(3) 0.035(3) 0.025(2) 0.004(2) 0.005(2) 0.009(2)
C1B 0.024(2) 0.018(2) 0.024(2) 0.0057(17) 0.0049(17) -0.0003(16)
C2B 0.0153(19) 0.025(2) 0.020(2) 0.0051(17) 0.0046(15) 0.0000(15)
C3B 0.021(2) 0.025(2) 0.021(2) 0.0047(17) 0.0044(16) -0.0027(17)
C4B 0.023(2) 0.028(2) 0.026(2) 0.0067(19) 0.0083(18) 0.0002(17)
C5B 0.019(2) 0.024(2) 0.025(2) 0.0037(17) 0.0068(17) -0.0006(16)
C6B 0.020(2) 0.030(2) 0.021(2) 0.0059(18) 0.0056(17) -0.0008(17)
C7B 0.024(2) 0.032(3) 0.026(2) 0.0103(19) 0.0092(18) 0.0032(18)
C8B 0.021(2) 0.026(2) 0.029(2) 0.0094(19) 0.0097(18) 0.0000(17)
C9B 0.017(2) 0.034(3) 0.032(3) 0.007(2) 0.0056(18) 0.0016(18)
C10B 0.020(2) 0.025(2) 0.032(2) 0.0099(19) 0.0089(18) 0.0017(17)
C11B 0.026(2) 0.039(3) 0.023(2) 0.008(2) 0.0038(18) -0.001(2)
C12B 0.018(2) 0.040(3) 0.039(3) 0.007(2) 0.007(2) 0.001(2)
C13B 0.022(2) 0.027(2) 0.040(3) 0.007(2) 0.007(2) 0.0042(18)
C14B 0.025(2) 0.025(2) 0.044(3) 0.011(2) 0.001(2) 0.0016(19)
C15B 0.027(2) 0.025(2) 0.029(2) 0.0066(19) -0.0023(19) -0.0030(18)
C16B 0.020(2) 0.029(2) 0.030(2) 0.0112(19) 0.0062(18) -0.0022(17)
C17B 0.025(2) 0.023(2) 0.033(2) 0.0107(19) 0.0053(19) -0.0012(17)
C18B 0.027(2) 0.021(2) 0.029(2) 0.0079(18) 0.0094(18) -0.0002(17)
C19B 0.035(3) 0.023(2) 0.026(2) 0.0074(18) 0.0072(19) 0.0064(19)
C20B 0.036(3) 0.024(2) 0.024(2) 0.0086(19) 0.0042(19) 0.0027(19)
C21B 0.027(2) 0.019(2) 0.026(2) 0.0050(17) 0.0012(18) 0.0018(17)
C22B 0.036(3) 0.031(3) 0.026(2) -0.002(2) -0.004(2) -0.003(2)
C23B 0.025(2) 0.036(3) 0.032(3) -0.002(2) 0.001(2) 0.002(2)
C24B 0.034(3) 0.043(3) 0.025(2) 0.013(2) 0.006(2) 0.008(2)
C1S 0.041(5) 0.305(19) 0.133(11) 0.144(13) 0.016(6) 0.010(8)
B1A 0.018(2) 0.025(3) 0.029(3) 0.005(2) 0.006(2) -0.0022(19)
B1B 0.025(3) 0.022(3) 0.029(3) 0.005(2) 0.007(2) -0.0013(19)

loop_
_atom_type_symbol
_atom_type_description
_atom_type_scat_dispersion_real
_atom_type_scat_dispersion_imag
_atom_type_scat_source
C C 0.0033 0.0016 'International Tables Vol C Tables 4.2.6.8 and 6.1.1.4'
H H 0.0000 0.0000 'International Tables Vol C Tables 4.2.6.8 and 6.1.1.4'
B B 0.0013 0.0007 'International Tables Vol C Tables 4.2.6.8 and 6.1.1.4'
N N 0.0061 0.0033 'International Tables Vol C Tables 4.2.6.8 and 6.1.1.4'
O O 0.0106 0.0060 'International Tables Vol C Tables 4.2.6.8 and 6.1.1.4'
P P 0.1023 0.0942 'International Tables Vol C Tables 4.2.6.8 and 6.1.1.4'
Cl Cl 0.1484 0.1585 'International Tables Vol C Tables 4.2.6.8 and 6.1.1.4'
W W -0.8490 6.8722 'International Tables Vol C Tables 4.2.6.8 and 6.1.1.4'

loop_
_geom_angle_atom_site_label_1
_geom_angle_atom_site_label_2
_geom_angle_atom_site_label_3
_geom_angle
N8A W1 C2A 98.11(17)
N8A W1 C1A 100.84(17)
C2A W1 C1A 38.51(16)
N8A W1 N2A 89.45(16)
C2A W1 N2A 157.34(15)
C1A W1 N2A 159.77(16)
N8A W1 N6A 94.28(15)
C2A W1 N6A 82.26(15)
C1A W1 N6A 120.09(15)
N2A W1 N6A 75.86(14)
N8A W1 N4A 173.17(15)
C2A W1 N4A 87.94(16)
C1A W1 N4A 85.86(15)
N2A W1 N4A 83.76(14)
N6A W1 N4A 83.34(13)
N8A W1 P1A 91.82(12)
C2A W1 P1A 116.08(12)
C1A W1 P1A 77.57(12)
N2A W1 P1A 84.80(10)
N6A W1 P1A 159.63(10)
N4A W1 P1A 88.34(10)
N8B W2 C2B 98.84(17)
N8B W2 C1B 100.97(18)
C2B W2 C1B 38.50(15)
N8B W2 N6B 98.23(16)
C2B W2 N6B 81.34(15)
C1B W2 N6B 118.71(15)
N8B W2 N2B 87.74(16)
C2B W2 N2B 158.96(15)
C1B W2 N2B 159.28(15)
N6B W2 N2B 77.94(14)
N8B W2 N4B 170.49(16)
C2B W2 N4B 90.04(15)
C1B W2 N4B 88.10(15)
N6B W2 N4B 79.63(14)
N2B W2 N4B 82.75(14)
N8B W2 P1B 90.29(13)
C2B W2 P1B 114.44(11)
C1B W2 P1B 75.96(12)
N6B W2 P1B 160.82(10)
N2B W2 P1B 85.31(10)
N4B W2 P1B 89.13(10)
C23A P1A C24A 103.5(3)
C23A P1A C22A 99.4(3)
C24A P1A C22A 102.9(3)
C23A P1A W1 115.96(17)
C24A P1A W1 110.92(17)
C22A P1A W1 121.85(19)
C22B P1B C24B 103.4(3)
C22B P1B C23B 98.2(2)
C24B P1B C23B 102.0(3)
C22B P1B W2 120.18(17)
C24B P1B W2 111.40(17)
C23B P1B W2 118.98(17)
C12A O3A C3A 116.3(3)
C3B O3B C11B 115.7(4)
C10A N1A C9A 113.5(4)
C10A N1A C11A 122.4(4)
C9A N1A C11A 124.0(4)
C15A N2A N3A 107.0(4)
C15A N2A W1 130.2(3)
N3A N2A W1 122.6(3)
C13A N3A N2A 109.4(4)
C13A N3A B1A 129.0(4)
N2A N3A B1A 118.6(4)
C18A N4A N5A 106.3(4)
C18A N4A W1 134.5(3)
N5A N4A W1 119.2(3)
C16A N5A N4A 109.6(4)
C16A N5A B1A 128.4(4)
N4A N5A B1A 122.0(4)
C21A N6A N7A 107.1(3)
C21A N6A W1 130.6(3)
N7A N6A W1 121.4(3)
C19A N7A N6A 109.1(4)
C19A N7A B1A 129.2(4)
N6A N7A B1A 120.4(4)
O4A N8A W1 174.5(3)
C10B N1B C9B 112.8(4)
C10B N1B C12B 124.5(4)
C9B N1B C12B 122.8(4)
N3B N2B C15B 106.1(4)
N3B N2B W2 124.1(3)
C15B N2B W2 129.7(3)
C13B N3B N2B 110.3(4)
C13B N3B B1B 130.6(4)
N2B N3B B1B 118.6(4)
C18B N4B N5B 105.5(4)
C18B N4B W2 133.7(3)
N5B N4B W2 120.3(3)
N4B N5B C16B 110.5(4)
N4B N5B B1B 122.1(4)
C16B N5B B1B 127.3(4)
C21B N6B N7B 107.8(4)
C21B N6B W2 130.4(3)
N7B N6B W2 121.8(3)
N6B N7B C19B 108.6(4)
N6B N7B B1B 121.5(4)
C19B N7B B1B 129.8(4)
O4B N8B W2 172.0(3)
C2A C1A C6A 111.7(4)
C2A C1A W1 69.3(2)
C6A C1A W1 129.9(3)
C2A C1A H1A 113(4)
C6A C1A H1A 115(3)
W1 C1A H1A 108(4)
C1A C2A C3A 111.4(4)
C1A C2A W1 72.2(3)
C3A C2A W1 129.1(3)
C1A C2A H2A 117(4)
C3A C2A H2A 108(4)
W1 C2A H2A 115(4)
O3A C3A C8A 108.3(4)
O3A C3A C2A 116.0(3)
C8A C3A C2A 110.4(4)
O3A C3A C4A 112.4(4)
C8A C3A C4A 105.9(3)
C2A C3A C4A 103.4(3)
C9A C4A C5A 104.9(3)
C9A C4A C3A 113.8(4)
C5A C4A C3A 109.4(4)
C9A C4A H4A 109.5
C5A C4A H4A 109.5
C3A C4A H4A 109.5
C10A C5A C4A 105.3(4)
C10A C5A C6A 113.0(4)
C4A C5A C6A 109.2(4)
C10A C5A H5A 109.7
C4A C5A H5A 109.7
C6A C5A H5A 109.7
C7A C6A C1A 111.0(4)
C7A C6A C5A 107.7(4)
C1A C6A C5A 102.9(4)
C7A C6A H6A 117(3)
C1A C6A H6A 108(3)
C5A C6A H6A 109(3)
C8A C7A C6A 113.5(4)
C8A C7A H7A 126(3)
C6A C7A H7A 120(3)
C7A C8A C3A 115.7(4)
C7A C8A H8A 122.2
C3A C8A H8A 122.2
O1A C9A N1A 123.0(4)
O1A C9A C4A 129.2(4)
N1A C9A C4A 107.8(4)
O2A C10A N1A 124.2(4)
O2A C10A C5A 127.3(4)
N1A C10A C5A 108.5(4)
N1A C11A H11A 109.5
N1A C11A H11B 109.5
H11A C11A H11B 109.5
N1A C11A H11C 109.5
H11A C11A H11C 109.5
H11B C11A H11C 109.5
O3A C12A H12A 109.5
O3A C12A H12B 109.5
H12A C12A H12B 109.5
O3A C12A H12C 109.5
H12A C12A H12C 109.5
H12B C12A H12C 109.5
N3A C13A C14A 108.9(5)
N3A C13A H13A 125.6
C14A C13A H13A 125.6
C13A C14A C15A 104.8(5)
C13A C14A H14A 127.6
C15A C14A H14A 127.6
N2A C15A C14A 109.9(5)
N2A C15A H15A 125.0
C14A C15A H15A 125.0
N5A C16A C17A 108.3(4)
N5A C16A H16A 125.8
C17A C16A H16A 125.8
C18A C17A C16A 105.4(4)
C18A C17A H17A 127.3
C16A C17A H17A 127.3
N4A C18A C17A 110.4(4)
N4A C18A H18A 124.8
C17A C18A H18A 124.8
N7A C19A C20A 109.3(4)
N7A C19A H19A 125.3
C20A C19A H19A 125.3
C19A C20A C21A 104.7(4)
C19A C20A H20A 127.6
C21A C20A H20A 127.6
N6A C21A C20A 109.8(4)
N6A C21A H21A 125.1
C20A C21A H21A 125.1
P1A C22A H22A 109.5
P1A C22A H22B 109.5
H22A C22A H22B 109.5
P1A C22A H22C 109.5
H22A C22A H22C 109.5
H22B C22A H22C 109.5
P1A C23A H23A 109.5
P1A C23A H23B 109.5
H23A C23A H23B 109.5
P1A C23A H23C 109.5
H23A C23A H23C 109.5
H23B C23A H23C 109.5
P1A C24A H24A 109.5
P1A C24A H24B 109.5
H24A C24A H24B 109.5
P1A C24A H24C 109.5
H24A C24A H24C 109.5
H24B C24A H24C 109.5
C2B C1B C6B 111.9(4)
C2B C1B W2 70.4(2)
C6B C1B W2 129.6(3)
C2B C1B H1B 116(3)
C6B C1B H1B 111(3)
W2 C1B H1B 111(3)
C1B C2B C3B 110.9(4)
C1B C2B W2 71.1(2)
C3B C2B W2 128.7(3)
C1B C2B H2B 114(2)
C3B C2B H2B 115(2)
W2 C2B H2B 109(3)
O3B C3B C8B 107.5(4)
O3B C3B C2B 116.5(4)
C8B C3B C2B 110.2(4)
O3B C3B C4B 112.5(4)
C8B C3B C4B 105.9(4)
C2B C3B C4B 103.8(3)
C9B C4B C5B 104.7(4)
C9B C4B C3B 114.2(4)
C5B C4B C3B 109.0(4)
C9B C4B H4B 109.6
C5B C4B H4B 109.6
C3B C4B H4B 109.6
C10B C5B C4B 104.5(4)
C10B C5B C6B 111.0(4)
C4B C5B C6B 109.7(4)
C10B C5B H5B 110.5
C4B C5B H5B 110.5
C6B C5B H5B 110.5
C7B C6B C1B 110.0(4)
C7B C6B C5B 106.5(4)
C1B C6B C5B 104.8(4)
C7B C6B H6B 111.7
C1B C6B H6B 111.7
C5B C6B H6B 111.7
C8B C7B C6B 114.0(4)
C8B C7B H7B 123.0
C6B C7B H7B 123.0
C7B C8B C3B 115.6(4)
C7B C8B H8B 122.2
C3B C8B H8B 122.2
O1B C9B N1B 123.0(4)
O1B C9B C4B 128.7(5)
N1B C9B C4B 108.3(4)
O2B C10B N1B 123.4(4)
O2B C10B C5B 127.2(4)
N1B C10B C5B 109.5(4)
O3B C11B H11D 109.5
O3B C11B H11E 109.5
H11D C11B H11E 109.5
O3B C11B H11F 109.5
H11D C11B H11F 109.5
H11E C11B H11F 109.5
N1B C12B H12D 109.5
N1B C12B H12E 109.5
H12D C12B H12E 109.5
N1B C12B H12F 109.5
H12D C12B H12F 109.5
H12E C12B H12F 109.5
N3B C13B C14B 108.6(5)
N3B C13B H13B 125.7
C14B C13B H13B 125.7
C13B C14B C15B 104.6(4)
C13B C14B H14B 127.7
C15B C14B H14B 127.7
N2B C15B C14B 110.3(5)
N2B C15B H15B 124.8
C14B C15B H15B 124.8
N5B C16B C17B 108.3(4)
N5B C16B H16B 125.9
C17B C16B H16B 125.9
C16B C17B C18B 104.5(4)
C16B C17B H17B 127.8
C18B C17B H17B 127.8
N4B C18B C17B 111.3(4)
N4B C18B H18B 124.4
C17B C18B H18B 124.4
C20B C19B N7B 108.6(4)
C20B C19B H19B 125.7
N7B C19B H19B 125.7
C19B C20B C21B 105.6(4)
C19B C20B H20B 127.2
C21B C20B H20B 127.2
N6B C21B C20B 109.4(4)
N6B C21B H21B 125.3
C20B C21B H21B 125.3
P1B C22B H22D 109.5
P1B C22B H22E 109.5
H22D C22B H22E 109.5
P1B C22B H22F 109.5
H22D C22B H22F 109.5
H22E C22B H22F 109.5
P1B C23B H23D 109.5
P1B C23B H23E 109.5
H23D C23B H23E 109.5
P1B C23B H23F 109.5
H23D C23B H23F 109.5
H23E C23B H23F 109.5
P1B C24B H24D 109.5
P1B C24B H24E 109.5
H24D C24B H24E 109.5
P1B C24B H24F 109.5
H24D C24B H24F 109.5
H24E C24B H24F 109.5
Cl1 C1S Cl3 114.4(9)
Cl1 C1S Cl2 108.8(8)
Cl3 C1S Cl2 116.9(6)
Cl1 C1S H1S 105.2
Cl3 C1S H1S 105.2
Cl2 C1S H1S 105.2
N5A B1A N3A 110.8(4)
N5A B1A N7A 109.6(4)
N3A B1A N7A 104.9(4)
N5A B1A H1BA 108(3)
N3A B1A H1BA 110(3)
N7A B1A H1BA 114(3)
N7B B1B N3B 106.9(4)
N7B B1B N5B 108.6(4)
N3B B1B N5B 107.9(4)
N7B B1B H1BB 111(2)
N3B B1B H1BB 109(2)
N5B B1B H1BB 113(2)

loop_
_geom_bond_atom_site_label_1
_geom_bond_atom_site_label_2
_geom_bond_distance
W1 N8A 1.756(4)
W1 C2A 2.178(5)
W1 C1A 2.217(4)
W1 N2A 2.224(4)
W1 N6A 2.224(3)
W1 N4A 2.274(4)
W1 P1A 2.4953(12)
W2 N8B 1.767(4)
W2 C2B 2.211(4)
W2 C1B 2.220(5)
W2 N6B 2.227(4)
W2 N2B 2.234(4)
W2 N4B 2.253(4)
W2 P1B 2.5091(12)
Cl1 C1S 1.708(10)
Cl2 C1S 1.870(14)
Cl3 C1S 1.712(17)
P1A C23A 1.810(5)
P1A C24A 1.812(5)
P1A C22A 1.821(5)
P1B C22B 1.818(5)
P1B C24B 1.821(5)
P1B C23B 1.830(5)
O1A C9A 1.217(5)
O2A C10A 1.212(6)
O3A C12A 1.419(6)
O3A C3A 1.421(5)
O4A N8A 1.249(5)
O1B C9B 1.218(6)
O2B C10B 1.227(6)
O3B C3B 1.422(5)
O3B C11B 1.439(6)
O4B N8B 1.231(5)
N1A C10A 1.381(6)
N1A C9A 1.395(6)
N1A C11A 1.465(6)
N2A C15A 1.329(6)
N2A N3A 1.363(5)
N3A C13A 1.341(6)
N3A B1A 1.541(7)
N4A C18A 1.346(6)
N4A N5A 1.362(5)
N5A C16A 1.343(6)
N5A B1A 1.531(6)
N6A C21A 1.333(6)
N6A N7A 1.365(5)
N7A C19A 1.342(6)
N7A B1A 1.549(7)
N1B C10B 1.375(6)
N1B C9B 1.392(6)
N1B C12B 1.458(6)
N2B N3B 1.352(5)
N2B C15B 1.354(6)
N3B C13B 1.345(6)
N3B B1B 1.538(7)
N4B C18B 1.344(6)
N4B N5B 1.350(5)
N5B C16B 1.352(6)
N5B B1B 1.539(6)
N6B C21B 1.337(6)
N6B N7B 1.355(5)
N7B C19B 1.366(6)
N7B B1B 1.532(6)
C1A C2A 1.450(6)
C1A C6A 1.529(6)
C1A H1A 0.93(6)
C2A C3A 1.537(6)
C2A H2A 0.88(6)
C3A C8A 1.494(6)
C3A C4A 1.577(6)
C4A C9A 1.514(6)
C4A C5A 1.537(6)
C4A H4A 0.9800
C5A C10A 1.501(6)
C5A C6A 1.561(6)
C5A H5A 0.9800
C6A C7A 1.500(6)
C6A H6A 1.00(5)
C7A C8A 1.331(6)
C7A H7A 1.09(6)
C8A H8A 0.9300
C11A H11A 0.9600
C11A H11B 0.9600
C11A H11C 0.9600
C12A H12A 0.9600
C12A H12B 0.9600
C12A H12C 0.9600
C13A C14A 1.371(8)
C13A H13A 0.9300
C14A C15A 1.402(7)
C14A H14A 0.9300
C15A H15A 0.9300
C16A C17A 1.378(6)
C16A H16A 0.9300
C17A C18A 1.372(6)
C17A H17A 0.9300
C18A H18A 0.9300
C19A C20A 1.368(7)
C19A H19A 0.9300
C20A C21A 1.405(6)
C20A H20A 0.9300
C21A H21A 0.9300
C22A H22A 0.9600
C22A H22B 0.9600
C22A H22C 0.9600
C23A H23A 0.9600
C23A H23B 0.9600
C23A H23C 0.9600
C24A H24A 0.9600
C24A H24B 0.9600
C24A H24C 0.9600
C1B C2B 1.461(6)
C1B C6B 1.534(6)
C1B H1B 0.90(5)
C2B C3B 1.544(6)
C2B H2B 1.00(4)
C3B C8B 1.500(6)
C3B C4B 1.588(7)
C4B C9B 1.511(6)
C4B C5B 1.542(6)
C4B H4B 0.9800
C5B C10B 1.500(6)
C5B C6B 1.558(6)
C5B H5B 0.9800
C6B C7B 1.507(6)
C6B H6B 0.9800
C7B C8B 1.323(6)
C7B H7B 0.9300
C8B H8B 0.9300
C11B H11D 0.9600
C11B H11E 0.9600
C11B H11F 0.9600
C12B H12D 0.9600
C12B H12E 0.9600
C12B H12F 0.9600
C13B C14B 1.380(8)
C13B H13B 0.9300
C14B C15B 1.394(7)
C14B H14B 0.9300
C15B H15B 0.9300
C16B C17B 1.373(7)
C16B H16B 0.9300
C17B C18B 1.388(6)
C17B H17B 0.9300
C18B H18B 0.9300
C19B C20B 1.363(7)
C19B H19B 0.9300
C20B C21B 1.398(7)
C20B H20B 0.9300
C21B H21B 0.9300
C22B H22D 0.9600
C22B H22E 0.9600
C22B H22F 0.9600
C23B H23D 0.9600
C23B H23E 0.9600
C23B H23F 0.9600
C24B H24D 0.9600
C24B H24E 0.9600
C24B H24F 0.9600
C1S H1S 0.9800
B1A H1BA 1.02(5)
B1B H1BB 1.17(5)

loop_
_geom_torsion_atom_site_label_1
_geom_torsion_atom_site_label_2
_geom_torsion_atom_site_label_3
_geom_torsion_atom_site_label_4
_geom_torsion
N8A W1 P1A C23A 107.0(3)
C2A W1 P1A C23A -153.1(3)
C1A W1 P1A C23A -152.3(3)
N2A W1 P1A C23A 17.7(3)
N6A W1 P1A C23A -0.5(4)
N4A W1 P1A C23A -66.2(3)
N8A W1 P1A C24A -10.7(2)
C2A W1 P1A C24A 89.3(2)
C1A W1 P1A C24A 90.0(2)
N2A W1 P1A C24A -100.0(2)
N6A W1 P1A C24A -118.2(4)
N4A W1 P1A C24A 176.2(2)
N8A W1 P1A C22A -132.0(3)
C2A W1 P1A C22A -32.0(3)
C1A W1 P1A C22A -31.3(3)
N2A W1 P1A C22A 138.8(3)
N6A W1 P1A C22A 120.6(4)
N4A W1 P1A C22A 54.9(3)
N8B W2 P1B C22B 142.2(3)
C2B W2 P1B C22B 42.3(3)
C1B W2 P1B C22B 40.9(3)
N6B W2 P1B C22B -101.1(4)
N2B W2 P1B C22B -130.1(2)
N4B W2 P1B C22B -47.3(2)
N8B W2 P1B C24B 21.2(2)
C2B W2 P1B C24B -78.7(2)
C1B W2 P1B C24B -80.1(2)
N6B W2 P1B C24B 137.9(4)
N2B W2 P1B C24B 108.9(2)
N4B W2 P1B C24B -168.3(2)
N8B W2 P1B C23B -97.1(3)
C2B W2 P1B C23B 163.1(3)
C1B W2 P1B C23B 161.7(3)
N6B W2 P1B C23B 19.7(4)
N2B W2 P1B C23B -9.4(2)
N4B W2 P1B C23B 73.4(2)
N8A W1 N2A C15A -24.9(4)
C2A W1 N2A C15A -134.9(5)
C1A W1 N2A C15A 96.3(6)
N6A W1 N2A C15A -119.4(4)
N4A W1 N2A C15A 155.9(4)
P1A W1 N2A C15A 67.0(4)
N8A W1 N2A N3A 148.1(3)
C2A W1 N2A N3A 38.1(6)
C1A W1 N2A N3A -90.7(5)
N6A W1 N2A N3A 53.6(3)
N4A W1 N2A N3A -31.1(3)
P1A W1 N2A N3A -120.0(3)
C15A N2A N3A C13A -0.2(5)
W1 N2A N3A C13A -174.6(3)
C15A N2A N3A B1A 161.9(4)
W1 N2A N3A B1A -12.5(5)
N8A W1 N4A C18A -150.6(12)
C2A W1 N4A C18A 57.0(4)
C1A W1 N4A C18A 18.5(4)
N2A W1 N4A C18A -144.1(4)
N6A W1 N4A C18A 139.4(4)
P1A W1 N4A C18A -59.2(4)
N8A W1 N4A N5A 33.3(14)
C2A W1 N4A N5A -119.1(3)
C1A W1 N4A N5A -157.6(3)
N2A W1 N4A N5A 39.8(3)
N6A W1 N4A N5A -36.6(3)
P1A W1 N4A N5A 124.7(3)
C18A N4A N5A C16A -0.2(5)
W1 N4A N5A C16A 176.9(3)
C18A N4A N5A B1A 178.0(4)
W1 N4A N5A B1A -4.9(5)
N8A W1 N6A C21A 33.1(4)
C2A W1 N6A C21A -64.6(4)
C1A W1 N6A C21A -72.1(4)
N2A W1 N6A C21A 121.4(4)
N4A W1 N6A C21A -153.4(4)
P1A W1 N6A C21A 140.1(3)
N8A W1 N6A N7A -134.5(3)
C2A W1 N6A N7A 127.9(3)
C1A W1 N6A N7A 120.3(3)
N2A W1 N6A N7A -46.1(3)
N4A W1 N6A N7A 39.1(3)
P1A W1 N6A N7A -27.4(5)
C21A N6A N7A C19A -1.8(5)
W1 N6A N7A C19A 168.4(3)
C21A N6A N7A B1A -170.0(4)
W1 N6A N7A B1A 0.2(5)
C2A W1 N8A O4A 159(4)
C1A W1 N8A O4A -162(4)
N2A W1 N8A O4A 0(4)
N6A W1 N8A O4A 76(4)
N4A W1 N8A O4A 7(4)
P1A W1 N8A O4A -84(4)
N8B W2 N2B N3B -144.2(3)
C2B W2 N2B N3B -35.2(6)
C1B W2 N2B N3B 100.1(5)
N6B W2 N2B N3B -45.3(3)
N4B W2 N2B N3B 35.6(3)
P1B W2 N2B N3B 125.3(3)
N8B W2 N2B C15B 31.5(4)
C2B W2 N2B C15B 140.5(4)
C1B W2 N2B C15B -84.2(6)
N6B W2 N2B C15B 130.4(4)
N4B W2 N2B C15B -148.7(4)
P1B W2 N2B C15B -59.0(4)
C15B N2B N3B C13B 0.1(5)
W2 N2B N3B C13B 176.7(3)
C15B N2B N3B B1B -172.7(4)
W2 N2B N3B B1B 3.9(5)
N8B W2 N4B C18B 140.7(9)
C2B W2 N4B C18B -60.3(4)
C1B W2 N4B C18B -21.9(4)
N6B W2 N4B C18B -141.5(4)
N2B W2 N4B C18B 139.5(4)
P1B W2 N4B C18B 54.1(4)
N8B W2 N4B N5B -30.4(11)
C2B W2 N4B N5B 128.6(3)
C1B W2 N4B N5B 167.1(3)
N6B W2 N4B N5B 47.4(3)
N2B W2 N4B N5B -31.6(3)
P1B W2 N4B N5B -116.9(3)
C18B N4B N5B C16B -0.6(5)
W2 N4B N5B C16B 172.7(3)
C18B N4B N5B B1B 176.2(4)
W2 N4B N5B B1B -10.5(5)
N8B W2 N6B C21B -49.4(4)
C2B W2 N6B C21B 48.4(4)
C1B W2 N6B C21B 58.0(4)
N2B W2 N6B C21B -135.3(4)
N4B W2 N6B C21B 140.0(4)
P1B W2 N6B C21B -165.0(3)
N8B W2 N6B N7B 129.3(3)
C2B W2 N6B N7B -132.9(3)
C1B W2 N6B N7B -123.3(3)
N2B W2 N6B N7B 43.4(3)
N4B W2 N6B N7B -41.3(3)
P1B W2 N6B N7B 13.7(6)
C21B N6B N7B C19B 0.0(5)
W2 N6B N7B C19B -178.9(3)
C21B N6B N7B B1B 177.2(4)
W2 N6B N7B B1B -1.8(5)
C2B W2 N8B O4B -165(2)
C1B W2 N8B O4B 156(2)
N6B W2 N8B O4B -83(2)
N2B W2 N8B O4B -6(2)
N4B W2 N8B O4B -7(3)
P1B W2 N8B O4B 80(2)
N8A W1 C1A C2A -89.4(3)
N2A W1 C1A C2A 151.1(4)
N6A W1 C1A C2A 12.1(3)
N4A W1 C1A C2A 91.9(3)
P1A W1 C1A C2A -178.9(3)
N8A W1 C1A C6A 12.0(4)
C2A W1 C1A C6A 101.4(5)
N2A W1 C1A C6A -107.4(5)
N6A W1 C1A C6A 113.5(4)
N4A W1 C1A C6A -166.7(4)
P1A W1 C1A C6A -77.5(4)
C6A C1A C2A C3A -0.2(5)
W1 C1A C2A C3A 125.9(4)
C6A C1A C2A W1 -126.0(4)
N8A W1 C2A C1A 97.2(3)
N2A W1 C2A C1A -154.3(4)
N6A W1 C2A C1A -169.5(3)
N4A W1 C2A C1A -85.9(3)
P1A W1 C2A C1A 1.2(3)
N8A W1 C2A C3A -6.2(4)
C1A W1 C2A C3A -103.5(5)
N2A W1 C2A C3A 102.2(5)
N6A W1 C2A C3A 87.0(4)
N4A W1 C2A C3A 170.6(4)
P1A W1 C2A C3A -102.3(4)
C12A O3A C3A C8A 176.5(4)
C12A O3A C3A C2A -58.8(5)
C12A O3A C3A C4A 59.9(5)
C1A C2A C3A O3A -174.3(4)
W1 C2A C3A O3A -90.2(5)
C1A C2A C3A C8A -50.7(5)
W1 C2A C3A C8A 33.4(5)
C1A C2A C3A C4A 62.2(5)
W1 C2A C3A C4A 146.2(3)
O3A C3A C4A C9A 57.6(5)
C8A C3A C4A C9A -60.4(5)
C2A C3A C4A C9A -176.5(4)
O3A C3A C4A C5A 174.7(4)
C8A C3A C4A C5A 56.6(5)
C2A C3A C4A C5A -59.5(4)
C9A C4A C5A C10A -1.3(5)
C3A C4A C5A C10A -123.8(4)
C9A C4A C5A C6A 120.3(4)
C3A C4A C5A C6A -2.2(5)
C2A C1A C6A C7A 51.7(5)
W1 C1A C6A C7A -28.9(6)
C2A C1A C6A C5A -63.3(5)
W1 C1A C6A C5A -143.9(3)
C10A C5A C6A C7A 62.4(5)
C4A C5A C6A C7A -54.4(5)
C10A C5A C6A C1A 179.8(4)
C4A C5A C6A C1A 63.0(4)
C1A C6A C7A C8A -53.0(5)
C5A C6A C7A C8A 59.0(5)
C6A C7A C8A C3A -0.1(6)
O3A C3A C8A C7A -179.3(4)
C2A C3A C8A C7A 52.7(5)
C4A C3A C8A C7A -58.6(5)
C10A N1A C9A O1A 179.6(5)
C11A N1A C9A O1A -1.5(8)
C10A N1A C9A C4A -0.7(6)
C11A N1A C9A C4A 178.3(5)
C5A C4A C9A O1A -179.0(5)
C3A C4A C9A O1A -59.4(7)
C5A C4A C9A N1A 1.2(5)
C3A C4A C9A N1A 120.8(4)
C9A N1A C10A O2A 179.5(5)
C11A N1A C10A O2A 0.5(8)
C9A N1A C10A C5A -0.2(6)
C11A N1A C10A C5A -179.2(5)
C4A C5A C10A O2A -178.7(5)
C6A C5A C10A O2A 62.2(7)
C4A C5A C10A N1A 0.9(5)
C6A C5A C10A N1A -118.2(4)
N2A N3A C13A C14A 0.9(6)
B1A N3A C13A C14A -158.8(5)
N3A C13A C14A C15A -1.1(6)
N3A N2A C15A C14A -0.5(5)
W1 N2A C15A C14A 173.4(3)
C13A C14A C15A N2A 1.0(6)
N4A N5A C16A C17A 0.6(5)
B1A N5A C16A C17A -177.5(4)
N5A C16A C17A C18A -0.8(6)
N5A N4A C18A C17A -0.3(5)
W1 N4A C18A C17A -176.7(3)
C16A C17A C18A N4A 0.7(6)
N6A N7A C19A C20A 1.2(5)
B1A N7A C19A C20A 168.0(4)
N7A C19A C20A C21A -0.1(5)
N7A N6A C21A C20A 1.7(5)
W1 N6A C21A C20A -167.2(3)
C19A C20A C21A N6A -1.0(5)
N8B W2 C1B C2B 90.4(3)
N6B W2 C1B C2B -15.4(3)
N2B W2 C1B C2B -156.1(4)
N4B W2 C1B C2B -92.5(3)
P1B W2 C1B C2B 178.0(3)
N8B W2 C1B C6B -12.2(4)
C2B W2 C1B C6B -102.6(5)
N6B W2 C1B C6B -118.0(4)
N2B W2 C1B C6B 101.3(5)
N4B W2 C1B C6B 164.9(4)
P1B W2 C1B C6B 75.3(4)
C6B C1B C2B C3B 0.7(5)
W2 C1B C2B C3B -125.2(3)
C6B C1B C2B W2 125.9(4)
N8B W2 C2B C1B -96.5(3)
N6B W2 C2B C1B 166.4(3)
N2B W2 C2B C1B 156.4(4)
N4B W2 C2B C1B 86.9(3)
P1B W2 C2B C1B -2.2(3)
N8B W2 C2B C3B 5.6(4)
C1B W2 C2B C3B 102.1(5)
N6B W2 C2B C3B -91.5(4)
N2B W2 C2B C3B -101.5(5)
N4B W2 C2B C3B -171.0(4)
P1B W2 C2B C3B 99.9(4)
C11B O3B C3B C8B -176.0(4)
C11B O3B C3B C2B 59.8(5)
C11B O3B C3B C4B -59.8(5)
C1B C2B C3B O3B 173.4(4)
W2 C2B C3B O3B 91.4(5)
C1B C2B C3B C8B 50.6(5)
W2 C2B C3B C8B -31.4(5)
C1B C2B C3B C4B -62.4(5)
W2 C2B C3B C4B -144.5(3)
O3B C3B C4B C9B -55.2(5)
C8B C3B C4B C9B 62.0(5)
C2B C3B C4B C9B 178.0(4)
O3B C3B C4B C5B -172.0(4)
C8B C3B C4B C5B -54.8(4)
C2B C3B C4B C5B 61.3(4)
C9B C4B C5B C10B -4.3(5)
C3B C4B C5B C10B 118.3(4)
C9B C4B C5B C6B -123.3(4)
C3B C4B C5B C6B -0.7(5)
C2B C1B C6B C7B -52.2(5)
W2 C1B C6B C7B 29.9(5)
C2B C1B C6B C5B 61.9(5)
W2 C1B C6B C5B 144.0(3)
C10B C5B C6B C7B -58.6(5)
C4B C5B C6B C7B 56.4(5)
C10B C5B C6B C1B -175.1(4)
C4B C5B C6B C1B -60.2(4)
C1B C6B C7B C8B 53.7(5)
C5B C6B C7B C8B -59.3(5)
C6B C7B C8B C3B -0.3(6)
O3B C3B C8B C7B 179.2(4)
C2B C3B C8B C7B -52.9(5)
C4B C3B C8B C7B 58.7(5)
C10B N1B C9B O1B 178.8(5)
C12B N1B C9B O1B -2.1(8)
C10B N1B C9B C4B -1.3(6)
C12B N1B C9B C4B 177.8(4)
C5B C4B C9B O1B -176.6(5)
C3B C4B C9B O1B 64.2(7)
C5B C4B C9B N1B 3.5(5)
C3B C4B C9B N1B -115.6(4)
C9B N1B C10B O2B 178.1(5)
C12B N1B C10B O2B -0.9(8)
C9B N1B C10B C5B -1.6(6)
C12B N1B C10B C5B 179.3(4)
C4B C5B C10B O2B -176.0(5)
C6B C5B C10B O2B -57.9(6)
C4B C5B C10B N1B 3.7(5)
C6B C5B C10B N1B 121.9(4)
N2B N3B C13B C14B 0.1(5)
B1B N3B C13B C14B 171.8(4)
N3B C13B C14B C15B -0.4(5)
N3B N2B C15B C14B -0.4(5)
W2 N2B C15B C14B -176.6(3)
C13B C14B C15B N2B 0.4(5)
N4B N5B C16B C17B 0.1(5)
B1B N5B C16B C17B -176.5(4)
N5B C16B C17B C18B 0.5(5)
N5B N4B C18B C17B 0.9(5)
W2 N4B C18B C17B -171.1(3)
C16B C17B C18B N4B -0.9(6)
N6B N7B C19B C20B -0.1(5)
B1B N7B C19B C20B -176.9(4)
N7B C19B C20B C21B 0.1(5)
N7B N6B C21B C20B 0.1(5)
W2 N6B C21B C20B 178.9(3)
C19B C20B C21B N6B -0.1(5)
C16A N5A B1A N3A 123.3(5)
N4A N5A B1A N3A -54.6(6)
C16A N5A B1A N7A -121.3(5)
N4A N5A B1A N7A 60.8(6)
C13A N3A B1A N5A -136.9(5)
N2A N3A B1A N5A 65.0(5)
C13A N3A B1A N7A 104.9(5)
N2A N3A B1A N7A -53.2(5)
C19A N7A B1A N5A 136.3(5)
N6A N7A B1A N5A -58.1(6)
C19A N7A B1A N3A -104.6(5)
N6A N7A B1A N3A 61.0(5)
N6B N7B B1B N3B -58.5(5)
C19B N7B B1B N3B 118.0(5)
N6B N7B B1B N5B 57.8(5)
C19B N7B B1B N5B -125.7(5)
C13B N3B B1B N7B -114.7(5)
N2B N3B B1B N7B 56.4(5)
C13B N3B B1B N5B 128.7(5)
N2B N3B B1B N5B -60.3(5)
N4B N5B B1B N7B -50.3(6)
C16B N5B B1B N7B 126.0(5)
N4B N5B B1B N3B 65.3(5)
C16B N5B B1B N3B -118.4(5)
